data_4108185
loop_
_publ_author_name
'Koji Fukamizu'
'Yoshihiro Miyake'
'Yoshiaki Nishibayashi'

_publ_section_title
;
 Ruthenium-Catalyzed Enantioselective Carbon-Carbon Bond Forming Reaction
 via Allenylidene-Ene Process: Synthetic Approach to Chiral Heterocycles
 Such As Chromane, Thiochromane, and 1,2,3,4-Tetrahydroquinoline
 Derivatives
;
_journal_name_full 'Journal of the American Chemical Society'
_journal_page_first 10498
_journal_page_last 10499
_journal_paper_doi 10.1021/ja8038745
_journal_volume 130
_journal_year 2008
_chemical_absolute_configuration 'CHOOSE rm ad rmad syn or unk'
_chemical_formula_moiety 'C65 H74 Cl8 Ru2 S2 '
_chemical_formula_sum 'C65 H74 Cl8 Ru2 S2'
_chemical_formula_weight 1405.18
_space_group_IT_number 1
_symmetry_cell_setting triclinic
_symmetry_Int_Tables_number 1
_symmetry_space_group_name_Hall 'P 1'
_symmetry_space_group_name_H-M 'P 1'
_cell_angle_alpha 103.283(4)
_cell_angle_beta 97.9031(11)
_cell_angle_gamma 98.3870(16)
_cell_formula_units_Z 1
_cell_length_a 11.2974(7)
_cell_length_b 11.7303(8)
_cell_length_c 12.8223(6)
_cell_measurement_reflns_used 10653
_cell_measurement_temperature 173.1
_cell_measurement_theta_max 27.5
_cell_measurement_theta_min 2.1
_cell_volume 1610.08(17)
_computing_cell_refinement PROCESS-AUTO
_computing_data_collection PROCESS-AUTO
_computing_data_reduction CrystalStructure
_computing_publication_material 'CrystalStructure 3.8'
_computing_structure_refinement CRYSTALS
_computing_structure_solution SIR97
_diffrn_detector_area_resol_mean 10.00
_diffrn_measured_fraction_theta_full 0.957
_diffrn_measured_fraction_theta_max 0.959
_diffrn_measurement_device_type 'Rigaku RAXIS-RAPID'
_diffrn_measurement_method \w
_diffrn_radiation_type 'Mo K\a'
_diffrn_radiation_wavelength 0.71069
_diffrn_reflns_av_R_equivalents 0.028
_diffrn_reflns_limit_h_max 14
_diffrn_reflns_limit_h_min -13
_diffrn_reflns_limit_k_max 15
_diffrn_reflns_limit_k_min -15
_diffrn_reflns_limit_l_max 16
_diffrn_reflns_limit_l_min -14
_diffrn_reflns_number 15028
_diffrn_reflns_theta_full 27.50
_diffrn_reflns_theta_max 27.48
_exptl_absorpt_coefficient_mu 0.904
_exptl_absorpt_correction_T_max 0.762
_exptl_absorpt_correction_T_min 0.600
_exptl_absorpt_correction_type multi-scan
_exptl_absorpt_process_details
;
    Higashi, T. (1995). Program for Absorption Correction.
    Rigaku Corporation, Tokyo, Japan.
;
_exptl_crystal_colour dark_red
_exptl_crystal_density_diffrn 1.449
_exptl_crystal_description block
_exptl_crystal_F_000 720.00
_exptl_crystal_size_max 0.60
_exptl_crystal_size_mid 0.55
_exptl_crystal_size_min 0.30
_refine_diff_density_max 0.79
_refine_diff_density_min -1.07
_refine_ls_abs_structure_details 'Flack, H. D. (1983), Acta Cryst. A39, 876-881.  4225 Friedel Pairs'
_refine_ls_abs_structure_Flack -0.029(18)
_refine_ls_extinction_coef 9(5)
_refine_ls_extinction_method 'Larson (1970) Crystallographic Computing eq. 22'
_refine_ls_goodness_of_fit_ref 1.000
_refine_ls_hydrogen_treatment refall
_refine_ls_number_parameters 770
_refine_ls_number_reflns 11297
_refine_ls_R_factor_gt 0.0341
_refine_ls_shift/su_max 0.0056
_refine_ls_structure_factor_coef Fsqd
_refine_ls_weighting_details 'w = 1/[0.0001Fo^2^ + 7.3000\s(Fo^2^)]/(4Fo^2^)'
_refine_ls_weighting_scheme calc
_refine_ls_wR_factor_ref 0.0566
_reflns_number_gt 10557
_reflns_number_total 11309
_reflns_threshold_expression F^2^>2.0\s(F^2^)
_cod_data_source_file ja8038745-file004_2.cif
_cod_data_source_block '_2a'
_cod_original_formula_sum 'C65 H74 Cl8 Ru2 S2 '
_cod_database_code 4108185

loop_
_symmetry_equiv_pos_site_id
_symmetry_equiv_pos_as_xyz
1 +X,+Y,+Z

loop_
_atom_site_label
_atom_site_type_symbol
_atom_site_fract_x
_atom_site_fract_y
_atom_site_fract_z
_atom_site_U_iso_or_equiv
_atom_site_adp_type
_atom_site_occupancy
_atom_site_symmetry_multiplicity
_atom_site_calc_flag
_atom_site_refinement_flags
Ru(1) Ru 0.64073(4) 0.00620(4) 0.25193(4) 0.02575(9) Uani 1.00 1 d .
Ru(2) Ru 0.64225(4) -0.02938(4) 0.02572(4) 0.02480(9) Uani 1.00 1 d .
Cl(1) Cl 0.54699(9) 0.18136(9) 0.28405(8) 0.0318(2) Uani 1.00 1 d .
Cl(2) Cl 0.54471(9) 0.13330(9) -0.00472(8) 0.0295(2) Uani 1.00 1 d .
Cl(3) Cl 0.20774(15) 0.30700(15) 0.09046(13) 0.0790(5) Uani 1.00 1 d .
Cl(4) Cl 0.43365(19) 0.47101(14) 0.19205(16) 0.1115(6) Uani 1.00 1 d .
Cl(5) Cl 0.60521(13) 0.33386(13) 0.77457(12) 0.0695(4) Uani 1.00 1 d .
Cl(6) Cl 0.39925(14) 0.36624(11) 0.88357(11) 0.0681(4) Uani 1.00 1 d .
Cl(7) Cl 0.1617(2) 0.70879(17) 0.38853(16) 0.1564(8) Uani 1.00 1 d .
Cl(8) Cl 0.0819(2) 0.6447(2) 0.16022(19) 0.1509(10) Uani 1.00 1 d .
S(1) S 0.48756(11) -0.09931(10) 0.10783(9) 0.0275(2) Uani 1.00 1 d .
S(2) S 0.78407(11) 0.09649(10) 0.16956(9) 0.0268(2) Uani 1.00 1 d .
C(1) C 0.6101(4) -0.0095(4) 0.4179(3) 0.0386(13) Uani 1.00 1 d .
C(2) C 0.5846(3) -0.1242(3) 0.3501(3) 0.0380(12) Uani 1.00 1 d .
C(3) C 0.6917(4) -0.1508(4) 0.3080(3) 0.0433(14) Uani 1.00 1 d .
C(4) C 0.7854(3) -0.0504(3) 0.3521(3) 0.0355(11) Uani 1.00 1 d .
C(5) C 0.7356(3) 0.0402(3) 0.4192(2) 0.0368(11) Uani 1.00 1 d .
C(6) C 0.5304(4) 0.0510(4) 0.4867(3) 0.0656(17) Uani 1.00 1 d .
C(7) C 0.4683(4) -0.2133(4) 0.3298(4) 0.0626(16) Uani 1.00 1 d .
C(8) C 0.7040(5) -0.2738(3) 0.2447(3) 0.0673(17) Uani 1.00 1 d .
C(9) C 0.9148(3) -0.0440(4) 0.3414(3) 0.0570(15) Uani 1.00 1 d .
C(10) C 0.8045(5) 0.1589(4) 0.4918(3) 0.0579(16) Uani 1.00 1 d .
C(11) C 0.6337(3) -0.2122(3) -0.0762(3) 0.0383(11) Uani 1.00 1 d .
C(12) C 0.5900(3) -0.1374(3) -0.1424(3) 0.0374(11) Uani 1.00 1 d .
C(13) C 0.6906(4) -0.0470(3) -0.1395(3) 0.0331(12) Uani 1.00 1 d .
C(14) C 0.7914(3) -0.0631(3) -0.0726(3) 0.0371(11) Uani 1.00 1 d .
C(15) C 0.7579(4) -0.1642(3) -0.0323(3) 0.0407(13) Uani 1.00 1 d .
C(16) C 0.5652(5) -0.3266(3) -0.0681(4) 0.0736(18) Uani 1.00 1 d .
C(17) C 0.4665(4) -0.1574(5) -0.2104(4) 0.0652(17) Uani 1.00 1 d .
C(18) C 0.6901(4) 0.0456(3) -0.2022(3) 0.0539(15) Uani 1.00 1 d .
C(19) C 0.9197(3) 0.0054(3) -0.0551(3) 0.0578(15) Uani 1.00 1 d .
C(20) C 0.8481(5) -0.2212(4) 0.0262(4) 0.0706(19) Uani 1.00 1 d .
C(21) C 0.3505(3) -0.0298(3) 0.1004(2) 0.0294(10) Uani 1.00 1 d .
C(22) C 0.2911(3) -0.0414(3) 0.1982(3) 0.0359(11) Uani 1.00 1 d .
C(23) C 0.1846(3) 0.0210(4) 0.2069(3) 0.0536(14) Uani 1.00 1 d .
C(24) C 0.2695(3) -0.0878(3) -0.0091(2) 0.0259(9) Uani 1.00 1 d .
C(25) C 0.2527(3) -0.0225(3) -0.0856(2) 0.0276(9) Uani 1.00 1 d .
C(26) C 0.1838(3) -0.0754(3) -0.1899(2) 0.0284(10) Uani 1.00 1 d .
C(27) C 0.1265(3) -0.1938(3) -0.2138(2) 0.0291(10) Uani 1.00 1 d .
C(28) C 0.1373(3) -0.2611(3) -0.1359(2) 0.0287(10) Uani 1.00 1 d .
C(29) C 0.2099(3) -0.2062(3) -0.0352(2) 0.0287(10) Uani 1.00 1 d .
C(30) C 0.1761(3) -0.0077(3) -0.2741(2) 0.0281(10) Uani 1.00 1 d .
C(31) C 0.1489(3) 0.1059(3) -0.2528(3) 0.0424(12) Uani 1.00 1 d .
C(32) C 0.1451(3) 0.1702(3) -0.3314(3) 0.0446(13) Uani 1.00 1 d .
C(33) C 0.1706(3) 0.1208(4) -0.4315(3) 0.0474(13) Uani 1.00 1 d .
C(34) C 0.1971(3) 0.0093(3) -0.4556(3) 0.0449(13) Uani 1.00 1 d .
C(35) C 0.2001(3) -0.0559(3) -0.3771(3) 0.0391(12) Uani 1.00 1 d .
C(36) C 0.0705(4) -0.3862(3) -0.1631(3) 0.0316(12) Uani 1.00 1 d .
C(37) C -0.0438(3) -0.4197(3) -0.2301(3) 0.0377(12) Uani 1.00 1 d .
C(38) C -0.1075(4) -0.5354(3) -0.2551(3) 0.0481(13) Uani 1.00 1 d .
C(39) C -0.0586(4) -0.6190(3) -0.2124(3) 0.0516(14) Uani 1.00 1 d .
C(40) C 0.0523(4) -0.5863(3) -0.1448(3) 0.0513(14) Uani 1.00 1 d .
C(41) C 0.1183(3) -0.4721(3) -0.1215(3) 0.0401(12) Uani 1.00 1 d .
C(42) C 0.7809(3) 0.2554(2) 0.1773(2) 0.0307(10) Uani 1.00 1 d .
C(43) C 0.8366(3) 0.2903(3) 0.0819(2) 0.0368(11) Uani 1.00 1 d .
C(44) C 0.8066(4) 0.4082(3) 0.0686(3) 0.0540(14) Uani 1.00 1 d .
C(45) C 0.8480(3) 0.3339(2) 0.2855(2) 0.0289(10) Uani 1.00 1 d .
C(46) C 0.7922(3) 0.4208(2) 0.3412(2) 0.0308(10) Uani 1.00 1 d .
C(47) C 0.8533(3) 0.5028(2) 0.4365(2) 0.0296(10) Uani 1.00 1 d .
C(48) C 0.9720(3) 0.4958(3) 0.4778(2) 0.0299(10) Uani 1.00 1 d .
C(49) C 1.0297(3) 0.4072(3) 0.4245(2) 0.0275(10) Uani 1.00 1 d .
C(50) C 0.9675(3) 0.3270(3) 0.3290(2) 0.0295(10) Uani 1.00 1 d .
C(51) C 0.7943(3) 0.6003(3) 0.4911(2) 0.0315(10) Uani 1.00 1 d .
C(52) C 0.8570(4) 0.7180(3) 0.5313(3) 0.0386(12) Uani 1.00 1 d .
C(53) C 0.8005(4) 0.8067(3) 0.5777(3) 0.0456(13) Uani 1.00 1 d .
C(54) C 0.6806(4) 0.7783(4) 0.5887(3) 0.0577(16) Uani 1.00 1 d .
C(55) C 0.6169(4) 0.6645(4) 0.5520(3) 0.0520(15) Uani 1.00 1 d .
C(56) C 0.6730(4) 0.5741(3) 0.5043(3) 0.0459(13) Uani 1.00 1 d .
C(57) C 1.1579(3) 0.4042(3) 0.4719(3) 0.0315(11) Uani 1.00 1 d .
C(58) C 1.2027(3) 0.4485(3) 0.5819(3) 0.0376(11) Uani 1.00 1 d .
C(59) C 1.3209(4) 0.4481(3) 0.6245(3) 0.0469(13) Uani 1.00 1 d .
C(60) C 1.3980(4) 0.4007(4) 0.5583(3) 0.0499(14) Uani 1.00 1 d .
C(61) C 1.3546(3) 0.3545(4) 0.4499(3) 0.0478(14) Uani 1.00 1 d .
C(62) C 1.2344(4) 0.3575(3) 0.4055(3) 0.0354(12) Uani 1.00 1 d .
C(63) C 0.3638(4) 0.3236(3) 0.1393(3) 0.0561(15) Uani 1.00 1 d .
C(64) C 0.4599(4) 0.2666(4) 0.7899(3) 0.0521(15) Uani 1.00 1 d .
C(65) C 0.1231(6) 0.5981(4) 0.2736(4) 0.088(2) Uani 1.00 1 d .
H(1) H 0.5754 0.1245 0.5323 0.079 Uiso 1.00 1 c R
H(2) H 0.5014 0.0016 0.5304 0.079 Uiso 1.00 1 c R
H(3) H 0.4634 0.0656 0.4414 0.079 Uiso 1.00 1 c R
H(4) H 0.4106 -0.1775 0.3670 0.075 Uiso 1.00 1 c R
H(5) H 0.4840 -0.2802 0.3558 0.075 Uiso 1.00 1 c R
H(6) H 0.4370 -0.2385 0.2539 0.075 Uiso 1.00 1 c R
H(7) H 0.6280 -0.3264 0.2307 0.081 Uiso 1.00 1 c R
H(8) H 0.7633 -0.3030 0.2861 0.081 Uiso 1.00 1 c R
H(9) H 0.7284 -0.2688 0.1776 0.081 Uiso 1.00 1 c R
H(10) H 0.9247 -0.1161 0.2943 0.068 Uiso 1.00 1 c R
H(11) H 0.9630 -0.0330 0.4110 0.068 Uiso 1.00 1 c R
H(12) H 0.9399 0.0210 0.3120 0.068 Uiso 1.00 1 c R
H(13) H 0.8870 0.1687 0.4825 0.069 Uiso 1.00 1 c R
H(14) H 0.8005 0.1606 0.5657 0.069 Uiso 1.00 1 c R
H(15) H 0.7690 0.2216 0.4728 0.069 Uiso 1.00 1 c R
H(16) H 0.6147 -0.3599 -0.0214 0.088 Uiso 1.00 1 c R
H(17) H 0.5430 -0.3802 -0.1384 0.088 Uiso 1.00 1 c R
H(18) H 0.4939 -0.3130 -0.0392 0.088 Uiso 1.00 1 c R
H(19) H 0.4175 -0.2260 -0.2009 0.078 Uiso 1.00 1 c R
H(20) H 0.4738 -0.1689 -0.2849 0.078 Uiso 1.00 1 c R
H(21) H 0.4299 -0.0899 -0.1886 0.078 Uiso 1.00 1 c R
H(22) H 0.6124 0.0343 -0.2463 0.065 Uiso 1.00 1 c R
H(23) H 0.7502 0.0391 -0.2471 0.065 Uiso 1.00 1 c R
H(24) H 0.7073 0.1225 -0.1529 0.065 Uiso 1.00 1 c R
H(25) H 0.9204 0.0678 -0.0910 0.069 Uiso 1.00 1 c R
H(26) H 0.9708 -0.0469 -0.0839 0.069 Uiso 1.00 1 c R
H(27) H 0.9487 0.0382 0.0206 0.069 Uiso 1.00 1 c R
H(28) H 0.9260 -0.1715 0.0426 0.085 Uiso 1.00 1 c R
H(29) H 0.8518 -0.2967 -0.0189 0.085 Uiso 1.00 1 c R
H(30) H 0.8232 -0.2313 0.0919 0.085 Uiso 1.00 1 c R
H(31) H 0.3752 0.0524 0.1051 0.035 Uiso 1.00 1 c R
H(32) H 0.2640 -0.1236 0.1922 0.043 Uiso 1.00 1 c R
H(33) H 0.3502 -0.0082 0.2626 0.043 Uiso 1.00 1 c R
H(34) H 0.2120 0.1010 0.2486 0.064 Uiso 1.00 1 c R
H(35) H 0.1285 -0.0189 0.2414 0.064 Uiso 1.00 1 c R
H(36) H 0.1458 0.0204 0.1361 0.064 Uiso 1.00 1 c R
H(37) H 0.2886 0.0596 -0.0671 0.033 Uiso 1.00 1 c R
H(38) H 0.0792 -0.2303 -0.2840 0.035 Uiso 1.00 1 c R
H(39) H 0.2194 -0.2507 0.0177 0.034 Uiso 1.00 1 c R
H(40) H 0.1325 0.1406 -0.1830 0.051 Uiso 1.00 1 c R
H(41) H 0.1249 0.2474 -0.3158 0.054 Uiso 1.00 1 c R
H(42) H 0.1699 0.1651 -0.4849 0.057 Uiso 1.00 1 c R
H(43) H 0.2135 -0.0242 -0.5257 0.054 Uiso 1.00 1 c R
H(44) H 0.2187 -0.1337 -0.3941 0.047 Uiso 1.00 1 c R
H(45) H -0.0785 -0.3619 -0.2591 0.045 Uiso 1.00 1 c R
H(46) H -0.1846 -0.5570 -0.3017 0.058 Uiso 1.00 1 c R
H(47) H -0.1014 -0.6988 -0.2295 0.062 Uiso 1.00 1 c R
H(48) H 0.0846 -0.6435 -0.1133 0.062 Uiso 1.00 1 c R
H(49) H 0.1966 -0.4524 -0.0770 0.048 Uiso 1.00 1 c R
H(50) H 0.6986 0.2657 0.1693 0.037 Uiso 1.00 1 c R
H(51) H 0.9224 0.2969 0.0971 0.044 Uiso 1.00 1 c R
H(52) H 0.8042 0.2304 0.0164 0.044 Uiso 1.00 1 c R
H(53) H 0.7330 0.3944 0.0180 0.065 Uiso 1.00 1 c R
H(54) H 0.8706 0.4489 0.0423 0.065 Uiso 1.00 1 c R
H(55) H 0.7976 0.4553 0.1369 0.065 Uiso 1.00 1 c R
H(56) H 0.7107 0.4243 0.3136 0.037 Uiso 1.00 1 c R
H(57) H 1.0144 0.5518 0.5428 0.036 Uiso 1.00 1 c R
H(58) H 1.0059 0.2666 0.2924 0.035 Uiso 1.00 1 c R
H(59) H 0.9404 0.7363 0.5262 0.046 Uiso 1.00 1 c R
H(60) H 0.8429 0.8868 0.6021 0.055 Uiso 1.00 1 c R
H(61) H 0.6415 0.8396 0.6227 0.069 Uiso 1.00 1 c R
H(62) H 0.5341 0.6474 0.5593 0.062 Uiso 1.00 1 c R
H(63) H 0.6295 0.4944 0.4804 0.055 Uiso 1.00 1 c R
H(64) H 1.1508 0.4799 0.6290 0.045 Uiso 1.00 1 c R
H(65) H 1.3501 0.4806 0.7003 0.056 Uiso 1.00 1 c R
H(66) H 1.4797 0.4004 0.5879 0.060 Uiso 1.00 1 c R
H(67) H 1.4059 0.3200 0.4038 0.057 Uiso 1.00 1 c R
H(68) H 1.2059 0.3272 0.3294 0.042 Uiso 1.00 1 c R
H(69) H 0.3742 0.2828 0.1949 0.067 Uiso 1.00 1 c R
H(70) H 0.4016 0.2894 0.0809 0.067 Uiso 1.00 1 c R
H(71) H 0.4069 0.2444 0.7213 0.063 Uiso 1.00 1 c R
H(72) H 0.4670 0.1976 0.8154 0.063 Uiso 1.00 1 c R
H(73) H 0.1908 0.5597 0.2642 0.106 Uiso 1.00 1 c R
H(74) H 0.0567 0.5427 0.2814 0.106 Uiso 1.00 1 c R

loop_
_atom_site_aniso_label
_atom_site_aniso_U_11
_atom_site_aniso_U_22
_atom_site_aniso_U_33
_atom_site_aniso_U_12
_atom_site_aniso_U_13
_atom_site_aniso_U_23
Ru(1) 0.0206(2) 0.0303(2) 0.02312(19) 0.00298(16) 0.00035(14) 0.00369(14)
Ru(2) 0.0213(2) 0.02444(19) 0.02389(19) 0.00273(15) 0.00243(14) -0.00146(14)
Cl(1) 0.0274(5) 0.0351(5) 0.0286(5) 0.0066(4) 0.0034(4) 0.0001(4)
Cl(2) 0.0280(5) 0.0298(5) 0.0284(5) 0.0063(4) 0.0032(4) 0.0036(3)
Cl(3) 0.0604(10) 0.1201(13) 0.0657(9) 0.0374(9) 0.0105(7) 0.0293(8)
Cl(4) 0.1311(16) 0.0598(9) 0.1227(14) -0.0037(9) 0.0242(12) -0.0065(9)
Cl(5) 0.0464(8) 0.0894(10) 0.0778(9) 0.0054(7) 0.0050(6) 0.0391(8)
Cl(6) 0.0833(10) 0.0665(8) 0.0598(8) 0.0197(7) 0.0179(6) 0.0201(6)
Cl(7) 0.182(2) 0.1236(15) 0.1106(14) -0.0862(15) 0.0846(14) -0.0378(11)
Cl(8) 0.1332(19) 0.189(2) 0.1250(18) -0.0589(17) -0.0160(14) 0.1076(17)
S(1) 0.0213(5) 0.0288(5) 0.0281(5) 0.0006(4) 0.0008(4) 0.0031(4)
S(2) 0.0212(5) 0.0285(5) 0.0250(5) 0.0013(4) 0.0009(4) -0.0008(4)
C(1) 0.033(2) 0.054(2) 0.036(2) 0.014(2) 0.008(2) 0.020(2)
C(2) 0.028(2) 0.058(2) 0.031(2) 0.001(2) 0.0007(17) 0.0245(19)
C(3) 0.052(3) 0.045(2) 0.032(2) 0.008(2) -0.008(2) 0.019(2)
C(4) 0.027(2) 0.052(2) 0.034(2) 0.0118(19) 0.0020(16) 0.0223(19)
C(5) 0.046(2) 0.051(2) 0.0130(18) 0.005(2) 0.0028(16) 0.0113(17)
C(6) 0.069(3) 0.097(4) 0.049(3) 0.036(3) 0.026(2) 0.033(2)
C(7) 0.041(2) 0.081(3) 0.072(3) -0.004(2) -0.007(2) 0.052(2)
C(8) 0.102(4) 0.042(2) 0.059(3) 0.016(2) 0.002(3) 0.023(2)
C(9) 0.036(2) 0.088(3) 0.049(2) 0.012(2) -0.000(2) 0.024(2)
C(10) 0.079(4) 0.052(3) 0.027(2) -0.010(2) -0.011(2) 0.006(2)
C(11) 0.036(2) 0.030(2) 0.040(2) 0.0012(18) 0.0158(19) -0.0115(17)
C(12) 0.032(2) 0.041(2) 0.027(2) 0.0045(19) 0.0040(17) -0.0124(17)
C(13) 0.036(2) 0.039(2) 0.024(2) 0.014(2) 0.0129(19) -0.0014(17)
C(14) 0.031(2) 0.039(2) 0.037(2) 0.0095(18) 0.0167(18) -0.0076(17)
C(15) 0.045(2) 0.046(2) 0.033(2) 0.029(2) 0.013(2) -0.0027(19)
C(16) 0.116(4) 0.035(2) 0.063(3) 0.003(2) 0.043(3) -0.009(2)
C(17) 0.030(2) 0.099(4) 0.043(3) 0.009(2) 0.008(2) -0.025(2)
C(18) 0.062(3) 0.062(3) 0.042(2) 0.018(2) 0.020(2) 0.011(2)
C(19) 0.033(2) 0.068(3) 0.059(3) 0.003(2) 0.015(2) -0.009(2)
C(20) 0.074(4) 0.091(3) 0.064(3) 0.047(3) 0.027(2) 0.026(2)
C(21) 0.023(2) 0.036(2) 0.026(2) 0.0021(16) -0.0002(15) 0.0065(15)
C(22) 0.027(2) 0.045(2) 0.031(2) -0.0031(18) 0.0071(16) 0.0061(17)
C(23) 0.034(2) 0.079(3) 0.053(2) 0.017(2) 0.017(2) 0.015(2)
C(24) 0.0154(18) 0.036(2) 0.0234(18) 0.0024(15) 0.0033(14) 0.0036(15)
C(25) 0.0199(19) 0.0276(19) 0.031(2) 0.0016(15) 0.0010(15) 0.0029(15)
C(26) 0.028(2) 0.032(2) 0.0252(19) 0.0067(16) 0.0031(15) 0.0079(15)
C(27) 0.025(2) 0.035(2) 0.0210(19) 0.0012(16) -0.0011(14) 0.0014(15)
C(28) 0.024(2) 0.0291(19) 0.028(2) 0.0012(16) 0.0029(15) 0.0001(15)
C(29) 0.025(2) 0.032(2) 0.028(2) 0.0069(16) 0.0022(15) 0.0049(15)
C(30) 0.019(2) 0.037(2) 0.0239(19) 0.0002(16) -0.0002(14) 0.0046(15)
C(31) 0.046(2) 0.040(2) 0.041(2) 0.004(2) 0.010(2) 0.0104(19)
C(32) 0.044(2) 0.043(2) 0.046(2) 0.006(2) 0.003(2) 0.012(2)
C(33) 0.043(2) 0.055(2) 0.045(2) -0.002(2) 0.002(2) 0.023(2)
C(34) 0.044(2) 0.054(2) 0.036(2) 0.009(2) 0.0026(19) 0.011(2)
C(35) 0.038(2) 0.044(2) 0.035(2) 0.0124(19) 0.0032(18) 0.0090(18)
C(36) 0.037(2) 0.032(2) 0.023(2) 0.0010(19) 0.0032(18) 0.0043(17)
C(37) 0.035(2) 0.038(2) 0.036(2) -0.0027(19) 0.0072(19) 0.0079(18)
C(38) 0.050(2) 0.051(2) 0.033(2) -0.014(2) 0.0003(19) 0.008(2)
C(39) 0.066(3) 0.038(2) 0.039(2) -0.012(2) 0.008(2) 0.0011(19)
C(40) 0.085(3) 0.026(2) 0.039(2) 0.006(2) 0.008(2) 0.0053(17)
C(41) 0.041(2) 0.045(2) 0.028(2) 0.006(2) 0.0012(18) 0.0021(18)
C(42) 0.027(2) 0.0238(18) 0.035(2) 0.0048(15) -0.0005(16) -0.0006(15)
C(43) 0.040(2) 0.033(2) 0.031(2) -0.0032(18) 0.0036(17) 0.0041(16)
C(44) 0.072(3) 0.046(2) 0.042(2) 0.000(2) 0.002(2) 0.018(2)
C(45) 0.028(2) 0.0224(18) 0.032(2) 0.0008(16) 0.0040(16) 0.0013(15)
C(46) 0.027(2) 0.029(2) 0.033(2) 0.0044(16) 0.0030(16) 0.0041(15)
C(47) 0.036(2) 0.0261(19) 0.026(2) 0.0045(16) 0.0081(16) 0.0032(14)
C(48) 0.028(2) 0.029(2) 0.030(2) 0.0057(16) 0.0068(16) 0.0012(15)
C(49) 0.028(2) 0.0262(19) 0.0261(19) 0.0026(16) 0.0033(15) 0.0047(14)
C(50) 0.034(2) 0.0249(19) 0.026(2) 0.0038(16) 0.0056(15) 0.0005(14)
C(51) 0.033(2) 0.034(2) 0.026(2) 0.0103(17) 0.0027(16) 0.0036(15)
C(52) 0.044(2) 0.037(2) 0.033(2) 0.013(2) 0.005(2) 0.0023(18)
C(53) 0.062(3) 0.035(2) 0.033(2) 0.013(2) 0.003(2) -0.0026(17)
C(54) 0.074(3) 0.055(3) 0.050(2) 0.033(2) 0.022(2) 0.006(2)
C(55) 0.049(3) 0.060(3) 0.055(2) 0.027(2) 0.028(2) 0.008(2)
C(56) 0.055(3) 0.038(2) 0.044(2) 0.008(2) 0.015(2) 0.006(2)
C(57) 0.032(2) 0.029(2) 0.030(2) 0.0002(17) 0.0010(17) 0.0065(16)
C(58) 0.035(2) 0.040(2) 0.034(2) 0.0034(19) 0.0022(17) 0.0056(17)
C(59) 0.045(2) 0.055(2) 0.036(2) -0.001(2) -0.006(2) 0.017(2)
C(60) 0.025(2) 0.066(3) 0.057(3) 0.005(2) 0.000(2) 0.018(2)
C(61) 0.030(2) 0.067(3) 0.051(3) 0.016(2) 0.010(2) 0.018(2)
C(62) 0.031(2) 0.048(2) 0.027(2) 0.011(2) 0.0074(18) 0.0041(18)
C(63) 0.065(3) 0.054(2) 0.048(2) 0.025(2) 0.007(2) 0.005(2)
C(64) 0.052(3) 0.056(3) 0.048(3) 0.004(2) 0.014(2) 0.014(2)
C(65) 0.129(6) 0.063(3) 0.088(4) 0.024(3) 0.047(4) 0.027(2)

loop_
_atom_type_symbol
_atom_type_description
_atom_type_scat_dispersion_real
_atom_type_scat_dispersion_imag
_atom_type_scat_source
C C 0.003 0.002
;
International Tables for Crystallography
(1992, Vol. C, Tables 4.2.6.8 and 6.1.1.4)
;
H H 0.000 0.000
;
International Tables for Crystallography
(1992, Vol. C, Table 6.1.1.4)
;
S S 0.125 0.123
;
International Tables for Crystallography
(1992, Vol. C, Tables 4.2.6.8 and 6.1.1.4)
;
Cl Cl 0.148 0.159
;
International Tables for Crystallography
(1992, Vol. C, Tables 4.2.6.8 and 6.1.1.4)
;
Ru Ru -1.259 0.836
;
International Tables for Crystallography
(1992, Vol. C, Tables 4.2.6.8 and 6.1.1.4)
;

loop_
_geom_angle_atom_site_label_1
_geom_angle_atom_site_label_2
_geom_angle_atom_site_label_3
_geom_angle
_geom_angle_publ_flag
Ru(2) Ru(1) Cl(1) 99.66(3) yes
Ru(2) Ru(1) S(1) 51.96(3) yes
Ru(2) Ru(1) S(2) 52.43(2) yes
Ru(2) Ru(1) C(1) 166.02(10) yes
Ru(2) Ru(1) C(2) 130.89(9) yes
Ru(2) Ru(1) C(3) 110.17(11) yes
Ru(2) Ru(1) C(4) 118.45(10) yes
Ru(2) Ru(1) C(5) 150.99(11) yes
Cl(1) Ru(1) S(1) 93.32(4) yes
Cl(1) Ru(1) S(2) 91.46(4) yes
Cl(1) Ru(1) C(1) 87.04(13) yes
Cl(1) Ru(1) C(2) 113.91(11) yes
Cl(1) Ru(1) C(3) 148.60(12) yes
Cl(1) Ru(1) C(4) 132.28(9) yes
Cl(1) Ru(1) C(5) 95.32(12) yes
S(1) Ru(1) S(2) 103.94(4) yes
S(1) Ru(1) C(1) 115.80(11) yes
S(1) Ru(1) C(2) 89.88(9) yes
S(1) Ru(1) C(3) 97.34(10) yes
S(1) Ru(1) C(4) 132.19(9) yes
S(1) Ru(1) C(5) 151.66(11) yes
S(2) Ru(1) C(1) 140.26(11) yes
S(2) Ru(1) C(2) 150.54(11) yes
S(2) Ru(1) C(3) 114.22(13) yes
S(2) Ru(1) C(4) 90.35(11) yes
S(2) Ru(1) C(5) 102.77(11) yes
C(1) Ru(1) C(2) 35.83(14) yes
C(1) Ru(1) C(3) 61.74(17) yes
C(1) Ru(1) C(4) 62.92(16) yes
C(1) Ru(1) C(5) 38.15(16) yes
C(2) Ru(1) C(3) 37.11(16) yes
C(2) Ru(1) C(4) 61.78(14) yes
C(2) Ru(1) C(5) 61.96(14) yes
C(3) Ru(1) C(4) 36.91(14) yes
C(3) Ru(1) C(5) 62.74(15) yes
C(4) Ru(1) C(5) 38.27(15) yes
Ru(1) Ru(2) Cl(2) 98.73(3) yes
Ru(1) Ru(2) S(1) 52.41(2) yes
Ru(1) Ru(2) S(2) 52.08(3) yes
Ru(1) Ru(2) C(11) 119.40(11) yes
Ru(1) Ru(2) C(12) 151.64(11) yes
Ru(1) Ru(2) C(13) 166.55(11) yes
Ru(1) Ru(2) C(14) 131.32(10) yes
Ru(1) Ru(2) C(15) 111.28(11) yes
Cl(2) Ru(2) S(1) 91.70(4) yes
Cl(2) Ru(2) S(2) 91.91(4) yes
Cl(2) Ru(2) C(11) 132.33(11) yes
Cl(2) Ru(2) C(12) 95.36(12) yes
Cl(2) Ru(2) C(13) 87.19(12) yes
Cl(2) Ru(2) C(14) 114.08(11) yes
Cl(2) Ru(2) C(15) 148.33(12) yes
S(1) Ru(2) S(2) 104.04(4) yes
S(1) Ru(2) C(11) 90.37(11) yes
S(1) Ru(2) C(12) 102.88(11) yes
S(1) Ru(2) C(13) 139.95(10) yes
S(1) Ru(2) C(14) 150.22(10) yes
S(1) Ru(2) C(15) 114.30(12) yes
S(2) Ru(2) C(11) 133.41(11) yes
S(2) Ru(2) C(12) 151.85(11) yes
S(2) Ru(2) C(13) 116.01(10) yes
S(2) Ru(2) C(14) 90.36(9) yes
S(2) Ru(2) C(15) 98.46(10) yes
C(11) Ru(2) C(12) 38.25(16) yes
C(11) Ru(2) C(13) 62.47(15) yes
C(11) Ru(2) C(14) 61.53(14) yes
C(11) Ru(2) C(15) 36.90(14) yes
C(12) Ru(2) C(13) 37.68(15) yes
C(12) Ru(2) C(14) 61.87(14) yes
C(12) Ru(2) C(15) 62.59(15) yes
C(13) Ru(2) C(14) 36.05(15) yes
C(13) Ru(2) C(15) 61.35(17) yes
C(14) Ru(2) C(15) 36.65(16) yes
Ru(1) S(1) Ru(2) 75.62(3) yes
Ru(1) S(1) C(21) 112.93(10) yes
Ru(2) S(1) C(21) 117.09(14) yes
Ru(1) S(2) Ru(2) 75.49(3) yes
Ru(1) S(2) C(42) 114.57(14) yes
Ru(2) S(2) C(42) 112.07(12) yes
Ru(1) C(1) C(2) 73.0(2) yes
Ru(1) C(1) C(5) 68.5(2) yes
Ru(1) C(1) C(6) 128.2(3) yes
C(2) C(1) C(5) 107.7(4) yes
C(2) C(1) C(6) 127.9(4) yes
C(5) C(1) C(6) 124.2(3) yes
Ru(1) C(2) C(1) 71.2(2) yes
Ru(1) C(2) C(3) 70.5(2) yes
Ru(1) C(2) C(7) 128.6(3) yes
C(1) C(2) C(3) 109.3(3) yes
C(1) C(2) C(7) 126.8(4) yes
C(3) C(2) C(7) 123.7(3) yes
Ru(1) C(3) C(2) 72.3(2) yes
Ru(1) C(3) C(4) 70.3(2) yes
Ru(1) C(3) C(8) 131.4(3) yes
C(2) C(3) C(4) 107.8(3) yes
C(2) C(3) C(8) 124.1(4) yes
C(4) C(3) C(8) 127.2(4) yes
Ru(1) C(4) C(3) 72.8(2) yes
Ru(1) C(4) C(5) 69.7(2) yes
Ru(1) C(4) C(9) 128.0(3) yes
C(3) C(4) C(5) 107.8(3) yes
C(3) C(4) C(9) 126.1(3) yes
C(5) C(4) C(9) 125.8(3) yes
Ru(1) C(5) C(1) 73.4(2) yes
Ru(1) C(5) C(4) 72.0(2) yes
Ru(1) C(5) C(10) 126.9(3) yes
C(1) C(5) C(4) 107.3(3) yes
C(1) C(5) C(10) 125.1(4) yes
C(4) C(5) C(10) 127.0(4) yes
Ru(2) C(11) C(12) 69.5(2) yes
Ru(2) C(11) C(15) 72.9(2) yes
Ru(2) C(11) C(16) 128.9(3) yes
C(12) C(11) C(15) 107.5(3) yes
C(12) C(11) C(16) 125.7(3) yes
C(15) C(11) C(16) 126.4(4) yes
Ru(2) C(12) C(11) 72.2(2) yes
Ru(2) C(12) C(13) 72.9(2) yes
Ru(2) C(12) C(17) 124.8(3) yes
C(11) C(12) C(13) 107.1(3) yes
C(11) C(12) C(17) 126.8(3) yes
C(13) C(12) C(17) 125.9(4) yes
Ru(2) C(13) C(12) 69.4(2) yes
Ru(2) C(13) C(14) 73.3(2) yes
Ru(2) C(13) C(18) 125.6(3) yes
C(12) C(13) C(14) 108.6(3) yes
C(12) C(13) C(18) 125.9(3) yes
C(14) C(13) C(18) 125.4(3) yes
Ru(2) C(14) C(13) 70.6(2) yes
Ru(2) C(14) C(15) 71.3(2) yes
Ru(2) C(14) C(19) 129.6(2) yes
C(13) C(14) C(15) 108.9(3) yes
C(13) C(14) C(19) 126.3(4) yes
C(15) C(14) C(19) 124.4(3) yes
Ru(2) C(15) C(11) 70.2(2) yes
Ru(2) C(15) C(14) 72.0(2) yes
Ru(2) C(15) C(20) 133.0(3) yes
C(11) C(15) C(14) 107.9(3) yes
C(11) C(15) C(20) 127.3(4) yes
C(14) C(15) C(20) 123.6(4) yes
S(1) C(21) C(22) 108.1(2) yes
S(1) C(21) C(24) 108.4(2) yes
C(22) C(21) C(24) 114.5(2) yes
C(21) C(22) C(23) 113.3(3) yes
C(21) C(24) C(25) 119.9(3) yes
C(21) C(24) C(29) 121.5(3) yes
C(25) C(24) C(29) 118.6(2) yes
C(24) C(25) C(26) 121.3(3) yes
C(25) C(26) C(27) 118.7(3) yes
C(25) C(26) C(30) 120.7(3) yes
C(27) C(26) C(30) 120.6(2) yes
C(26) C(27) C(28) 121.3(2) yes
C(27) C(28) C(29) 117.9(3) yes
C(27) C(28) C(36) 119.7(2) yes
C(29) C(28) C(36) 122.4(3) yes
C(24) C(29) C(28) 122.2(3) yes
C(26) C(30) C(31) 121.8(3) yes
C(26) C(30) C(35) 120.3(3) yes
C(31) C(30) C(35) 117.8(3) yes
C(30) C(31) C(32) 121.5(3) yes
C(31) C(32) C(33) 119.2(4) yes
C(32) C(33) C(34) 120.9(4) yes
C(33) C(34) C(35) 120.0(4) yes
C(30) C(35) C(34) 120.5(3) yes
C(28) C(36) C(37) 120.6(3) yes
C(28) C(36) C(41) 121.3(3) yes
C(37) C(36) C(41) 118.1(3) yes
C(36) C(37) C(38) 121.2(4) yes
C(37) C(38) C(39) 119.7(3) yes
C(38) C(39) C(40) 119.4(3) yes
C(39) C(40) C(41) 121.5(4) yes
C(36) C(41) C(40) 120.0(3) yes
S(2) C(42) C(43) 109.3(2) yes
S(2) C(42) C(45) 111.2(2) yes
C(43) C(42) C(45) 110.9(2) yes
C(42) C(43) C(44) 110.4(3) yes
C(42) C(45) C(46) 118.5(3) yes
C(42) C(45) C(50) 122.5(3) yes
C(46) C(45) C(50) 118.9(2) yes
C(45) C(46) C(47) 121.3(3) yes
C(46) C(47) C(48) 119.1(3) yes
C(46) C(47) C(51) 120.3(3) yes
C(48) C(47) C(51) 120.5(2) yes
C(47) C(48) C(49) 120.8(2) yes
C(48) C(49) C(50) 119.1(3) yes
C(48) C(49) C(57) 118.7(2) yes
C(50) C(49) C(57) 122.3(3) yes
C(45) C(50) C(49) 120.8(3) yes
C(47) C(51) C(52) 121.9(3) yes
C(47) C(51) C(56) 119.5(3) yes
C(52) C(51) C(56) 118.5(3) yes
C(51) C(52) C(53) 121.1(4) yes
C(52) C(53) C(54) 119.0(3) yes
C(53) C(54) C(55) 121.6(4) yes
C(54) C(55) C(56) 119.9(4) yes
C(51) C(56) C(55) 119.8(3) yes
C(49) C(57) C(58) 121.5(3) yes
C(49) C(57) C(62) 120.2(3) yes
C(58) C(57) C(62) 118.3(3) yes
C(57) C(58) C(59) 121.3(3) yes
C(58) C(59) C(60) 120.7(3) yes
C(59) C(60) C(61) 118.8(4) yes
C(60) C(61) C(62) 120.6(4) yes
C(57) C(62) C(61) 120.2(3) yes
Cl(3) C(63) Cl(4) 112.8(2) yes
Cl(5) C(64) Cl(6) 110.5(2) yes
Cl(7) C(65) Cl(8) 113.8(3) yes
C(1) C(6) H(1) 109.5 no
C(1) C(6) H(2) 109.5 no
C(1) C(6) H(3) 109.5 no
H(1) C(6) H(2) 109.5 no
H(1) C(6) H(3) 109.5 no
H(2) C(6) H(3) 109.5 no
C(2) C(7) H(4) 109.5 no
C(2) C(7) H(5) 109.5 no
C(2) C(7) H(6) 109.5 no
H(4) C(7) H(5) 109.5 no
H(4) C(7) H(6) 109.5 no
H(5) C(7) H(6) 109.5 no
C(3) C(8) H(7) 109.5 no
C(3) C(8) H(8) 109.5 no
C(3) C(8) H(9) 109.5 no
H(7) C(8) H(8) 109.5 no
H(7) C(8) H(9) 109.5 no
H(8) C(8) H(9) 109.5 no
C(4) C(9) H(10) 109.5 no
C(4) C(9) H(11) 109.5 no
C(4) C(9) H(12) 109.5 no
H(10) C(9) H(11) 109.5 no
H(10) C(9) H(12) 109.5 no
H(11) C(9) H(12) 109.5 no
C(5) C(10) H(13) 109.5 no
C(5) C(10) H(14) 109.5 no
C(5) C(10) H(15) 109.5 no
H(13) C(10) H(14) 109.5 no
H(13) C(10) H(15) 109.5 no
H(14) C(10) H(15) 109.5 no
C(11) C(16) H(16) 109.5 no
C(11) C(16) H(17) 109.5 no
C(11) C(16) H(18) 109.5 no
H(16) C(16) H(17) 109.5 no
H(16) C(16) H(18) 109.5 no
H(17) C(16) H(18) 109.5 no
C(12) C(17) H(19) 109.5 no
C(12) C(17) H(20) 109.5 no
C(12) C(17) H(21) 109.5 no
H(19) C(17) H(20) 109.5 no
H(19) C(17) H(21) 109.5 no
H(20) C(17) H(21) 109.5 no
C(13) C(18) H(22) 109.5 no
C(13) C(18) H(23) 109.5 no
C(13) C(18) H(24) 109.5 no
H(22) C(18) H(23) 109.5 no
H(22) C(18) H(24) 109.5 no
H(23) C(18) H(24) 109.5 no
C(14) C(19) H(25) 109.5 no
C(14) C(19) H(26) 109.5 no
C(14) C(19) H(27) 109.5 no
H(25) C(19) H(26) 109.5 no
H(25) C(19) H(27) 109.5 no
H(26) C(19) H(27) 109.5 no
C(15) C(20) H(28) 109.5 no
C(15) C(20) H(29) 109.5 no
C(15) C(20) H(30) 109.5 no
H(28) C(20) H(29) 109.5 no
H(28) C(20) H(30) 109.5 no
H(29) C(20) H(30) 109.5 no
S(1) C(21) H(31) 108.5 no
C(22) C(21) H(31) 108.5 no
C(24) C(21) H(31) 108.5 no
C(21) C(22) H(32) 108.5 no
C(21) C(22) H(33) 108.5 no
C(23) C(22) H(32) 108.5 no
C(23) C(22) H(33) 108.5 no
H(32) C(22) H(33) 109.5 no
C(22) C(23) H(34) 109.5 no
C(22) C(23) H(35) 109.5 no
C(22) C(23) H(36) 109.5 no
H(34) C(23) H(35) 109.5 no
H(34) C(23) H(36) 109.5 no
H(35) C(23) H(36) 109.5 no
C(24) C(25) H(37) 119.4 no
C(26) C(25) H(37) 119.4 no
C(26) C(27) H(38) 119.3 no
C(28) C(27) H(38) 119.3 no
C(24) C(29) H(39) 118.9 no
C(28) C(29) H(39) 118.9 no
C(30) C(31) H(40) 119.2 no
C(32) C(31) H(40) 119.2 no
C(31) C(32) H(41) 120.4 no
C(33) C(32) H(41) 120.4 no
C(32) C(33) H(42) 119.5 no
C(34) C(33) H(42) 119.5 no
C(33) C(34) H(43) 120.0 no
C(35) C(34) H(43) 120.0 no
C(30) C(35) H(44) 119.7 no
C(34) C(35) H(44) 119.7 no
C(36) C(37) H(45) 119.4 no
C(38) C(37) H(45) 119.4 no
C(37) C(38) H(46) 120.1 no
C(39) C(38) H(46) 120.1 no
C(38) C(39) H(47) 120.3 no
C(40) C(39) H(47) 120.3 no
C(39) C(40) H(48) 119.3 no
C(41) C(40) H(48) 119.3 no
C(36) C(41) H(49) 120.0 no
C(40) C(41) H(49) 120.0 no
S(2) C(42) H(50) 108.4 no
C(43) C(42) H(50) 108.4 no
C(45) C(42) H(50) 108.4 no
C(42) C(43) H(51) 109.2 no
C(42) C(43) H(52) 109.2 no
C(44) C(43) H(51) 109.2 no
C(44) C(43) H(52) 109.2 no
H(51) C(43) H(52) 109.5 no
C(43) C(44) H(53) 109.5 no
C(43) C(44) H(54) 109.5 no
C(43) C(44) H(55) 109.5 no
H(53) C(44) H(54) 109.5 no
H(53) C(44) H(55) 109.5 no
H(54) C(44) H(55) 109.5 no
C(45) C(46) H(56) 119.4 no
C(47) C(46) H(56) 119.4 no
C(47) C(48) H(57) 119.6 no
C(49) C(48) H(57) 119.6 no
C(45) C(50) H(58) 119.6 no
C(49) C(50) H(58) 119.6 no
C(51) C(52) H(59) 119.4 no
C(53) C(52) H(59) 119.4 no
C(52) C(53) H(60) 120.5 no
C(54) C(53) H(60) 120.5 no
C(53) C(54) H(61) 119.2 no
C(55) C(54) H(61) 119.2 no
C(54) C(55) H(62) 120.0 no
C(56) C(55) H(62) 120.0 no
C(51) C(56) H(63) 120.1 no
C(55) C(56) H(63) 120.1 no
C(57) C(58) H(64) 119.4 no
C(59) C(58) H(64) 119.4 no
C(58) C(59) H(65) 119.7 no
C(60) C(59) H(65) 119.7 no
C(59) C(60) H(66) 120.6 no
C(61) C(60) H(66) 120.6 no
C(60) C(61) H(67) 119.7 no
C(62) C(61) H(67) 119.7 no
C(57) C(62) H(68) 119.9 no
C(61) C(62) H(68) 119.9 no
Cl(3) C(63) H(69) 108.6 no
Cl(3) C(63) H(70) 108.6 no
Cl(4) C(63) H(69) 108.6 no
Cl(4) C(63) H(70) 108.6 no
H(69) C(63) H(70) 109.5 no
Cl(5) C(64) H(71) 109.2 no
Cl(5) C(64) H(72) 109.2 no
Cl(6) C(64) H(71) 109.2 no
Cl(6) C(64) H(72) 109.2 no
H(71) C(64) H(72) 109.5 no
Cl(7) C(65) H(73) 108.4 no
Cl(7) C(65) H(74) 108.4 no
Cl(8) C(65) H(73) 108.4 no
Cl(8) C(65) H(74) 108.4 no
H(73) C(65) H(74) 109.5 no

loop_
_geom_bond_atom_site_label_1
_geom_bond_atom_site_label_2
_geom_bond_distance
_geom_bond_publ_flag
Ru(1) Ru(2) 2.8367(7) yes
Ru(1) Cl(1) 2.4246(11) yes
Ru(1) S(1) 2.3206(10) yes
Ru(1) S(2) 2.3116(13) yes
Ru(1) C(1) 2.247(5) yes
Ru(1) C(2) 2.269(4) yes
Ru(1) C(3) 2.245(5) yes
Ru(1) C(4) 2.212(4) yes
Ru(1) C(5) 2.181(3) yes
Ru(2) Cl(2) 2.4178(12) yes
Ru(2) S(1) 2.3065(13) yes
Ru(2) S(2) 2.3226(10) yes
Ru(2) C(11) 2.221(3) yes
Ru(2) C(12) 2.185(3) yes
Ru(2) C(13) 2.231(4) yes
Ru(2) C(14) 2.266(4) yes
Ru(2) C(15) 2.257(4) yes
Cl(3) C(63) 1.755(5) yes
Cl(4) C(63) 1.728(4) yes
Cl(5) C(64) 1.772(5) yes
Cl(6) C(64) 1.759(5) yes
Cl(7) C(65) 1.681(5) yes
Cl(8) C(65) 1.698(6) yes
S(1) C(21) 1.853(4) yes
S(2) C(42) 1.849(3) yes
C(1) C(2) 1.389(5) yes
C(1) C(5) 1.449(6) yes
C(1) C(6) 1.487(7) yes
C(2) C(3) 1.437(6) yes
C(2) C(7) 1.505(5) yes
C(3) C(4) 1.412(5) yes
C(3) C(8) 1.520(6) yes
C(4) C(5) 1.441(5) yes
C(4) C(9) 1.480(6) yes
C(5) C(10) 1.516(5) yes
C(11) C(12) 1.444(6) yes
C(11) C(15) 1.418(5) yes
C(11) C(16) 1.481(6) yes
C(12) C(13) 1.427(5) yes
C(12) C(17) 1.496(6) yes
C(13) C(14) 1.392(6) yes
C(13) C(18) 1.493(6) yes
C(14) C(15) 1.422(6) yes
C(14) C(19) 1.511(5) yes
C(15) C(20) 1.505(7) yes
C(21) C(22) 1.525(5) yes
C(21) C(24) 1.516(4) yes
C(22) C(23) 1.501(6) yes
C(24) C(25) 1.386(5) yes
C(24) C(29) 1.395(4) yes
C(25) C(26) 1.404(4) yes
C(26) C(27) 1.389(4) yes
C(26) C(30) 1.480(5) yes
C(27) C(28) 1.412(5) yes
C(28) C(29) 1.388(4) yes
C(28) C(36) 1.489(5) yes
C(30) C(31) 1.385(5) yes
C(30) C(35) 1.392(5) yes
C(31) C(32) 1.390(6) yes
C(32) C(33) 1.370(6) yes
C(33) C(34) 1.360(6) yes
C(34) C(35) 1.397(6) yes
C(36) C(37) 1.397(5) yes
C(36) C(41) 1.385(6) yes
C(37) C(38) 1.384(5) yes
C(38) C(39) 1.374(6) yes
C(39) C(40) 1.370(6) yes
C(40) C(41) 1.379(5) yes
C(42) C(43) 1.558(5) yes
C(42) C(45) 1.506(4) yes
C(43) C(44) 1.512(6) yes
C(45) C(46) 1.386(5) yes
C(45) C(50) 1.410(5) yes
C(46) C(47) 1.389(4) yes
C(47) C(48) 1.394(5) yes
C(47) C(51) 1.492(5) yes
C(48) C(49) 1.402(5) yes
C(49) C(50) 1.386(4) yes
C(49) C(57) 1.501(5) yes
C(51) C(52) 1.400(5) yes
C(51) C(56) 1.402(6) yes
C(52) C(53) 1.363(6) yes
C(53) C(54) 1.382(7) yes
C(54) C(55) 1.364(6) yes
C(55) C(56) 1.380(6) yes
C(57) C(58) 1.380(5) yes
C(57) C(62) 1.378(6) yes
C(58) C(59) 1.372(6) yes
C(59) C(60) 1.384(6) yes
C(60) C(61) 1.362(6) yes
C(61) C(62) 1.407(6) yes
C(6) H(1) 0.950 no
C(6) H(2) 0.950 no
C(6) H(3) 0.950 no
C(7) H(4) 0.950 no
C(7) H(5) 0.950 no
C(7) H(6) 0.950 no
C(8) H(7) 0.950 no
C(8) H(8) 0.950 no
C(8) H(9) 0.950 no
C(9) H(10) 0.950 no
C(9) H(11) 0.950 no
C(9) H(12) 0.950 no
C(10) H(13) 0.950 no
C(10) H(14) 0.950 no
C(10) H(15) 0.950 no
C(16) H(16) 0.950 no
C(16) H(17) 0.950 no
C(16) H(18) 0.950 no
C(17) H(19) 0.950 no
C(17) H(20) 0.950 no
C(17) H(21) 0.950 no
C(18) H(22) 0.950 no
C(18) H(23) 0.950 no
C(18) H(24) 0.950 no
C(19) H(25) 0.950 no
C(19) H(26) 0.950 no
C(19) H(27) 0.950 no
C(20) H(28) 0.950 no
C(20) H(29) 0.950 no
C(20) H(30) 0.950 no
C(21) H(31) 0.950 no
C(22) H(32) 0.950 no
C(22) H(33) 0.950 no
C(23) H(34) 0.950 no
C(23) H(35) 0.950 no
C(23) H(36) 0.950 no
C(25) H(37) 0.950 no
C(27) H(38) 0.950 no
C(29) H(39) 0.950 no
C(31) H(40) 0.950 no
C(32) H(41) 0.950 no
C(33) H(42) 0.950 no
C(34) H(43) 0.950 no
C(35) H(44) 0.950 no
C(37) H(45) 0.950 no
C(38) H(46) 0.950 no
C(39) H(47) 0.950 no
C(40) H(48) 0.950 no
C(41) H(49) 0.950 no
C(42) H(50) 0.950 no
C(43) H(51) 0.950 no
C(43) H(52) 0.950 no
C(44) H(53) 0.950 no
C(44) H(54) 0.950 no
C(44) H(55) 0.950 no
C(46) H(56) 0.950 no
C(48) H(57) 0.950 no
C(50) H(58) 0.950 no
C(52) H(59) 0.950 no
C(53) H(60) 0.950 no
C(54) H(61) 0.950 no
C(55) H(62) 0.950 no
C(56) H(63) 0.950 no
C(58) H(64) 0.950 no
C(59) H(65) 0.950 no
C(60) H(66) 0.950 no
C(61) H(67) 0.950 no
C(62) H(68) 0.950 no
C(63) H(69) 0.950 no
C(63) H(70) 0.950 no
C(64) H(71) 0.950 no
C(64) H(72) 0.950 no
C(65) H(73) 0.950 no
C(65) H(74) 0.950 no
